data_7004872
loop_
_publ_author_name
'Charmant, Jonathan P. H.'
'Fan, Cheng'
'Norman, Nicholas C.'
'Pringle, Paul G.'

_publ_section_title
;
 Synthesis and reactivity of dichloroboryl complexes of platinum(II).
;
_journal_issue 1
_journal_name_full 'Dalton transactions (Cambridge, England : 2003)'
_journal_page_first 114
_journal_page_last 123
_journal_paper_doi 10.1039/b612039n
_journal_year 2007
_chemical_formula_moiety 'C10 H28 B Cl2 N P2 Pt'
_chemical_formula_sum 'C10 H28 B Cl2 N P2 Pt'
_chemical_formula_weight 501.07
_space_group_IT_number 19
_symmetry_cell_setting orthorhombic
_symmetry_space_group_name_Hall 'P 2ac 2ab'
_symmetry_space_group_name_H-M 'P 21 21 21'
_atom_sites_solution_hydrogens geom
_atom_sites_solution_primary direct
_atom_sites_solution_secondary difmap
_audit_creation_method SHELXL-97
_cell_angle_alpha 90.00
_cell_angle_beta 90.00
_cell_angle_gamma 90.00
_cell_formula_units_Z 4
_cell_length_a 10.125(2)
_cell_length_b 11.154(2)
_cell_length_c 16.404(3)
_cell_measurement_reflns_used 17668
_cell_measurement_temperature 100(2)
_cell_measurement_theta_max 27.48
_cell_measurement_theta_min 2.21
_cell_volume 1852.6(6)
_computing_cell_refinement 'SMART v5.628 (Bruker-AXS, 1997-2002)'
_computing_data_collection 'SMART v5.628 (Bruker-AXS, 1997-2002)'
_computing_data_reduction
;
SAINT v7.06A (Bruker-AXS, 1997-2003) & SHELXTL v6.14 (Bruker-AXS, 2003)
;
_computing_molecular_graphics 'SHELXTL (Bruker, 2001)'
_computing_publication_material 'SHELXTL (Bruker, 2001)'
_computing_structure_refinement 'SHELXTL (Bruker, 2001)'
_computing_structure_solution 'SHELXTL (Bruker, 2001)'
_diffrn_ambient_temperature 100
_diffrn_detector 'CCD plate'
_diffrn_detector_area_resol_mean 8.366
_diffrn_detector_type 'Bruker-AXS SMART APEX'
_diffrn_measured_fraction_theta_full 1.000
_diffrn_measured_fraction_theta_max 1.000
_diffrn_measurement_details 'frames, 0.3\% width'
_diffrn_measurement_device 'three-circle diffractometer'
_diffrn_measurement_device_type 'Bruker-AXS D8'
_diffrn_measurement_method '\w scans'
_diffrn_measurement_specimen_support 'glass fibre'
_diffrn_radiation_collimation monocap
_diffrn_radiation_monochromator graphite
_diffrn_radiation_probe x-ray
_diffrn_radiation_type 'Mo K\a'
_diffrn_radiation_wavelength 0.71074
_diffrn_reflns_av_R_equivalents 0.0285
_diffrn_reflns_av_sigmaI/netI 0.0200
_diffrn_reflns_limit_h_max 13
_diffrn_reflns_limit_h_min -13
_diffrn_reflns_limit_k_max 14
_diffrn_reflns_limit_k_min -14
_diffrn_reflns_limit_l_max 21
_diffrn_reflns_limit_l_min -21
_diffrn_reflns_number 21217
_diffrn_reflns_theta_full 27.48
_diffrn_reflns_theta_max 27.48
_diffrn_reflns_theta_min 2.21
_diffrn_source 'sealed X-ray tube'
_diffrn_source_current 40
_diffrn_source_power 2
_diffrn_source_target Mo
_diffrn_source_voltage 50
_diffrn_standards_decay_% 0
_exptl_absorpt_coefficient_mu 8.018
_exptl_absorpt_correction_T_max 0.09
_exptl_absorpt_correction_T_min 0.05
_exptl_absorpt_correction_type multi-scan
_exptl_absorpt_process_details 'SADABS v2.10 (Sheldrick, 2003)'
_exptl_crystal_colour colourless
_exptl_crystal_density_diffrn 1.797
_exptl_crystal_density_method none
_exptl_crystal_description Block
_exptl_crystal_F_000 968
_exptl_crystal_size_max 0.42
_exptl_crystal_size_mid 0.34
_exptl_crystal_size_min 0.30
_refine_diff_density_max 1.622
_refine_diff_density_min -0.964
_refine_diff_density_rms 0.100
_refine_ls_abs_structure_details 'Flack H D (1983), Acta Cryst. A39, 876-881'
_refine_ls_abs_structure_Flack 0.004(6)
_refine_ls_extinction_method none
_refine_ls_goodness_of_fit_ref 1.071
_refine_ls_hydrogen_treatment constr
_refine_ls_matrix_type full
_refine_ls_number_parameters 162
_refine_ls_number_reflns 4242
_refine_ls_number_restraints 0
_refine_ls_restrained_S_all 1.071
_refine_ls_R_factor_all 0.0191
_refine_ls_R_factor_gt 0.0190
_refine_ls_shift/su_max 0.001
_refine_ls_shift/su_mean 0.000
_refine_ls_structure_factor_coef Fsqd
_refine_ls_weighting_details 'calc w=1/[\s^2^(Fo^2^)+(0.0268P)^2^+3.1693P] where P=(Fo^2^+2Fc^2^)/3'
_refine_ls_weighting_scheme calc
_refine_ls_wR_factor_gt 0.0492
_refine_ls_wR_factor_ref 0.0493
_reflns_number_gt 4234
_reflns_number_total 4242
_reflns_threshold_expression >2\s(I)
_cod_data_source_file b612039n.txt
_cod_data_source_block 8
_cod_depositor_comments
;
The following automatic conversions were performed:
'_symmetry_cell_setting' value 'Orthorhombic' changed to 'orthorhombic'
according to '/home/saulius/struct/CIF-dictionaries/cif_core.dic'
dictionary named 'cif_core.dic' version 2.4.1 from
2010-06-29.

'_diffrn_radiation_probe' value 'X-ray' changed to 'x-ray'
according to '/home/saulius/struct/CIF-dictionaries/cif_core.dic'
dictionary named 'cif_core.dic' version 2.4.1 from 2010-06-29.

Automatic conversion script
Id: cif_fix_enum 1527 2010-12-29 10:47:43Z saulius 
;
_cod_database_code 7004872

loop_
_symmetry_equiv_pos_as_xyz
'x, y, z'
'-x+1/2, -y, z+1/2'
'-x, y+1/2, -z+1/2'
'x+1/2, -y+1/2, -z'

loop_
_atom_site_label
_atom_site_type_symbol
_atom_site_fract_x
_atom_site_fract_y
_atom_site_fract_z
_atom_site_U_iso_or_equiv
_atom_site_adp_type
_atom_site_occupancy
_atom_site_symmetry_multiplicity
_atom_site_calc_flag
_atom_site_refinement_flags
_atom_site_disorder_assembly
_atom_site_disorder_group
Pt1 Pt 0.946178(14) 0.397612(11) -0.041877(8) 0.01492(4) Uani 1 1 d . . .
P2 P 0.95488(12) 0.52646(9) -0.14961(6) 0.02032(19) Uani 1 1 d . . .
P1 P 0.93943(12) 0.26413(8) 0.06359(5) 0.01734(18) Uani 1 1 d . . .
Cl2 Cl 0.71786(10) 0.56355(9) 0.04460(7) 0.02746(19) Uani 1 1 d . . .
Cl1 Cl 1.00370(11) 0.23142(9) -0.13388(6) 0.0263(2) Uani 1 1 d . . .
N1 N 0.9799(3) 0.6072(4) 0.0767(2) 0.0247(7) Uani 1 1 d . . .
C7 C 1.1235(4) 0.5978(5) 0.0656(3) 0.0316(10) Uani 1 1 d . . .
H7A H 1.1586 0.6784 0.0524 0.038 Uiso 1 1 calc R . .
H7B H 1.1412 0.5452 0.0183 0.038 Uiso 1 1 calc R . .
C2 C 0.8374(5) 0.1345(3) 0.0420(3) 0.0286(8) Uani 1 1 d . . .
H2A H 0.8656 0.0980 -0.0094 0.043 Uiso 1 1 calc R . .
H2B H 0.7448 0.1594 0.0376 0.043 Uiso 1 1 calc R . .
H2C H 0.8464 0.0760 0.0862 0.043 Uiso 1 1 calc R . .
B1 B 0.8957(5) 0.5331(4) 0.0322(3) 0.0213(9) Uani 1 1 d . . .
C9 C 0.9365(5) 0.6980(4) 0.1359(3) 0.0301(9) Uani 1 1 d . . .
H9A H 0.9918 0.6918 0.1855 0.036 Uiso 1 1 calc R . .
H9B H 0.8440 0.6812 0.1518 0.036 Uiso 1 1 calc R . .
C3 C 1.0988(4) 0.1991(4) 0.0890(3) 0.0290(9) Uani 1 1 d . . .
H3A H 1.1586 0.2625 0.1078 0.044 Uiso 1 1 calc R . .
H3B H 1.1363 0.1604 0.0406 0.044 Uiso 1 1 calc R . .
H3C H 1.0875 0.1395 0.1324 0.044 Uiso 1 1 calc R . .
C1 C 0.8744(5) 0.3141(4) 0.1611(3) 0.0288(9) Uani 1 1 d . . .
H1A H 0.8757 0.2473 0.1999 0.043 Uiso 1 1 calc R . .
H1B H 0.7835 0.3423 0.1540 0.043 Uiso 1 1 calc R . .
H1C H 0.9292 0.3797 0.1821 0.043 Uiso 1 1 calc R . .
C10 C 0.9452(7) 0.8235(4) 0.1033(4) 0.0474(14) Uani 1 1 d . . .
H10A H 1.0344 0.8380 0.0823 0.071 Uiso 1 1 calc R . .
H10B H 0.9259 0.8806 0.1470 0.071 Uiso 1 1 calc R . .
H10C H 0.8810 0.8337 0.0591 0.071 Uiso 1 1 calc R . .
C4 C 1.1181(5) 0.5413(6) -0.1911(3) 0.0428(14) Uani 1 1 d . . .
H4A H 1.1152 0.5926 -0.2395 0.064 Uiso 1 1 calc R . .
H4B H 1.1518 0.4619 -0.2062 0.064 Uiso 1 1 calc R . .
H4C H 1.1764 0.5773 -0.1502 0.064 Uiso 1 1 calc R . .
C5 C 0.8606(7) 0.4731(6) -0.2370(3) 0.0533(17) Uani 1 1 d . . .
H5A H 0.7663 0.4880 -0.2278 0.080 Uiso 1 1 calc R . .
H5B H 0.8754 0.3869 -0.2441 0.080 Uiso 1 1 calc R . .
H5C H 0.8892 0.5158 -0.2861 0.080 Uiso 1 1 calc R . .
C6 C 0.8992(9) 0.6785(5) -0.1384(4) 0.066(2) Uani 1 1 d . . .
H6A H 0.9543 0.7196 -0.0980 0.099 Uiso 1 1 calc R . .
H6B H 0.8071 0.6788 -0.1202 0.099 Uiso 1 1 calc R . .
H6C H 0.9060 0.7199 -0.1909 0.099 Uiso 1 1 calc R . .
C8 C 1.1966(6) 0.5501(5) 0.1374(4) 0.0436(12) Uani 1 1 d . . .
H8A H 1.1857 0.6048 0.1837 0.065 Uiso 1 1 calc R . .
H8B H 1.2906 0.5431 0.1240 0.065 Uiso 1 1 calc R . .
H8C H 1.1617 0.4710 0.1519 0.065 Uiso 1 1 calc R . .

loop_
_atom_site_aniso_label
_atom_site_aniso_U_11
_atom_site_aniso_U_22
_atom_site_aniso_U_33
_atom_site_aniso_U_23
_atom_site_aniso_U_13
_atom_site_aniso_U_12
Pt1 0.02025(7) 0.01199(6) 0.01252(6) 0.00071(5) 0.00135(5) 0.00119(5)
P2 0.0240(5) 0.0194(4) 0.0176(4) 0.0055(3) 0.0031(4) 0.0043(4)
P1 0.0211(4) 0.0154(4) 0.0155(4) 0.0021(3) 0.0006(4) 0.0013(4)
Cl2 0.0266(4) 0.0298(5) 0.0260(5) -0.0015(4) 0.0038(4) 0.0056(4)
Cl1 0.0387(5) 0.0215(4) 0.0187(4) -0.0065(4) 0.0012(4) 0.0013(4)
N1 0.0297(18) 0.0215(17) 0.0231(16) -0.0040(15) 0.0017(13) 0.0032(15)
C7 0.029(2) 0.030(2) 0.036(2) -0.014(2) -0.0041(17) -0.003(2)
C2 0.034(2) 0.0195(18) 0.033(2) 0.0080(17) 0.002(2) -0.0015(16)
B1 0.032(2) 0.019(2) 0.0132(19) 0.0004(16) 0.0039(17) -0.0004(17)
C9 0.041(2) 0.0239(19) 0.025(2) -0.0111(16) -0.003(2) 0.005(2)
C3 0.025(2) 0.029(2) 0.033(2) 0.0114(19) -0.0002(17) 0.0046(17)
C1 0.033(2) 0.035(2) 0.0180(19) 0.0067(18) 0.0052(16) 0.0057(19)
C10 0.057(3) 0.021(2) 0.064(3) -0.005(2) 0.028(3) 0.006(3)
C4 0.028(2) 0.068(4) 0.033(3) 0.032(3) 0.012(2) 0.009(2)
C5 0.067(4) 0.055(4) 0.037(3) 0.021(3) -0.029(3) -0.022(3)
C6 0.128(7) 0.033(3) 0.037(3) 0.021(2) 0.033(3) 0.034(3)
C8 0.050(3) 0.031(2) 0.050(3) -0.005(2) -0.006(3) 0.003(2)

loop_
_atom_type_symbol
_atom_type_description
_atom_type_scat_dispersion_real
_atom_type_scat_dispersion_imag
_atom_type_scat_source
C C 0.0033 0.0016 'International Tables Vol C Tables 4.2.6.8 and 6.1.1.4'
H H 0.0000 0.0000 'International Tables Vol C Tables 4.2.6.8 and 6.1.1.4'
B B 0.0013 0.0007 'International Tables Vol C Tables 4.2.6.8 and 6.1.1.4'
N N 0.0061 0.0033 'International Tables Vol C Tables 4.2.6.8 and 6.1.1.4'
P P 0.1023 0.0942 'International Tables Vol C Tables 4.2.6.8 and 6.1.1.4'
Cl Cl 0.1484 0.1585 'International Tables Vol C Tables 4.2.6.8 and 6.1.1.4'
Pt Pt -1.7033 8.3905 'International Tables Vol C Tables 4.2.6.8 and 6.1.1.4'

loop_
_geom_angle_atom_site_label_1
_geom_angle_atom_site_label_2
_geom_angle_atom_site_label_3
_geom_angle
_geom_angle_site_symmetry_1
_geom_angle_site_symmetry_3
_geom_angle_publ_flag
B1 Pt1 P2 90.27(13) . . ?
B1 Pt1 P1 91.40(13) . . ?
P2 Pt1 P1 178.33(4) . . ?
B1 Pt1 Cl1 178.86(15) . . ?
P2 Pt1 Cl1 89.44(4) . . ?
P1 Pt1 Cl1 88.89(4) . . ?
C4 P2 C6 103.9(3) . . ?
C4 P2 C5 102.4(3) . . ?
C6 P2 C5 103.0(3) . . ?
C4 P2 Pt1 112.80(16) . . ?
C6 P2 Pt1 120.25(18) . . ?
C5 P2 Pt1 112.57(19) . . ?
C3 P1 C1 104.0(2) . . ?
C3 P1 C2 103.5(2) . . ?
C1 P1 C2 102.1(2) . . ?
C3 P1 Pt1 114.04(15) . . ?
C1 P1 Pt1 118.54(15) . . ?
C2 P1 Pt1 112.91(16) . . ?
B1 N1 C7 120.0(4) . . ?
B1 N1 C9 124.8(4) . . ?
C7 N1 C9 115.2(4) . . ?
N1 C7 C8 114.8(5) . . ?
N1 C7 H7A 108.6 . . ?
C8 C7 H7A 108.6 . . ?
N1 C7 H7B 108.6 . . ?
C8 C7 H7B 108.6 . . ?
H7A C7 H7B 107.5 . . ?
P1 C2 H2A 109.5 . . ?
P1 C2 H2B 109.5 . . ?
H2A C2 H2B 109.5 . . ?
P1 C2 H2C 109.5 . . ?
H2A C2 H2C 109.5 . . ?
H2B C2 H2C 109.5 . . ?
N1 B1 Cl2 115.5(3) . . ?
N1 B1 Pt1 127.4(3) . . ?
Cl2 B1 Pt1 117.1(2) . . ?
N1 C9 C10 112.9(4) . . ?
N1 C9 H9A 109.0 . . ?
C10 C9 H9A 109.0 . . ?
N1 C9 H9B 109.0 . . ?
C10 C9 H9B 109.0 . . ?
H9A C9 H9B 107.8 . . ?
P1 C3 H3A 109.5 . . ?
P1 C3 H3B 109.5 . . ?
H3A C3 H3B 109.5 . . ?
P1 C3 H3C 109.5 . . ?
H3A C3 H3C 109.5 . . ?
H3B C3 H3C 109.5 . . ?
P1 C1 H1A 109.5 . . ?
P1 C1 H1B 109.5 . . ?
H1A C1 H1B 109.5 . . ?
P1 C1 H1C 109.5 . . ?
H1A C1 H1C 109.5 . . ?
H1B C1 H1C 109.5 . . ?
C9 C10 H10A 109.5 . . ?
C9 C10 H10B 109.5 . . ?
H10A C10 H10B 109.5 . . ?
C9 C10 H10C 109.5 . . ?
H10A C10 H10C 109.5 . . ?
H10B C10 H10C 109.5 . . ?
P2 C4 H4A 109.5 . . ?
P2 C4 H4B 109.5 . . ?
H4A C4 H4B 109.5 . . ?
P2 C4 H4C 109.5 . . ?
H4A C4 H4C 109.5 . . ?
H4B C4 H4C 109.5 . . ?
P2 C5 H5A 109.5 . . ?
P2 C5 H5B 109.5 . . ?
H5A C5 H5B 109.5 . . ?
P2 C5 H5C 109.5 . . ?
H5A C5 H5C 109.5 . . ?
H5B C5 H5C 109.5 . . ?
P2 C6 H6A 109.5 . . ?
P2 C6 H6B 109.5 . . ?
H6A C6 H6B 109.5 . . ?
P2 C6 H6C 109.5 . . ?
H6A C6 H6C 109.5 . . ?
H6B C6 H6C 109.5 . . ?
C7 C8 H8A 109.5 . . ?
C7 C8 H8B 109.5 . . ?
H8A C8 H8B 109.5 . . ?
C7 C8 H8C 109.5 . . ?
H8A C8 H8C 109.5 . . ?
H8B C8 H8C 109.5 . . ?

loop_
_geom_bond_atom_site_label_1
_geom_bond_atom_site_label_2
_geom_bond_distance
_geom_bond_site_symmetry_2
_geom_bond_publ_flag
Pt1 B1 2.005(4) . ?
Pt1 P2 2.2795(10) . ?
Pt1 P1 2.2835(10) . ?
Pt1 Cl1 2.4604(10) . ?
P2 C4 1.795(5) . ?
P2 C6 1.796(5) . ?
P2 C5 1.822(5) . ?
P1 C3 1.818(4) . ?
P1 C1 1.818(4) . ?
P1 C2 1.812(4) . ?
Cl2 B1 1.843(5) . ?
N1 B1 1.394(6) . ?
N1 C7 1.468(5) . ?
N1 C9 1.472(5) . ?
C7 C8 1.490(7) . ?
C7 H7A 0.9900 . ?
C7 H7B 0.9900 . ?
C2 H2A 0.9800 . ?
C2 H2B 0.9800 . ?
C2 H2C 0.9800 . ?
C9 C10 1.501(6) . ?
C9 H9A 0.9900 . ?
C9 H9B 0.9900 . ?
C3 H3A 0.9800 . ?
C3 H3B 0.9800 . ?
C3 H3C 0.9800 . ?
C1 H1A 0.9800 . ?
C1 H1B 0.9800 . ?
C1 H1C 0.9800 . ?
C10 H10A 0.9800 . ?
C10 H10B 0.9800 . ?
C10 H10C 0.9800 . ?
C4 H4A 0.9800 . ?
C4 H4B 0.9800 . ?
C4 H4C 0.9800 . ?
C5 H5A 0.9800 . ?
C5 H5B 0.9800 . ?
C5 H5C 0.9800 . ?
C6 H6A 0.9800 . ?
C6 H6B 0.9800 . ?
C6 H6C 0.9800 . ?
C8 H8A 0.9800 . ?
C8 H8B 0.9800 . ?
C8 H8C 0.9800 . ?
